data_7055800
loop_
_publ_author_name
'Martins, Nuno M. R.'
'Mahmudov, Kamran T.'
'Guedes da Silva, M. F\'atima C.'
'Martins, Lu\'isa M. D. R. S.'
'Pombeiro, Armando J. L.'

_publ_section_title
;
 Copper(ii) and iron(iii) complexes with arylhydrazone of ethyl
 2-cyanoacetate or formazan ligands as catalysts for oxidation of alcohols
;
_journal_issue 12
_journal_name_full 'New J. Chem.'
_journal_page_first 10071
_journal_paper_doi 10.1039/C6NJ02161A
_journal_volume 40
_journal_year 2016
_chemical_formula_moiety 'C15 H16 Cu N4 O6'
_chemical_formula_sum 'C15 H16 Cu N4 O6'
_chemical_formula_weight 411.86
_space_group_crystal_system triclinic
_space_group_IT_number 2
_space_group_name_Hall '-P 1'
_space_group_name_H-M_alt 'P -1'
_symmetry_space_group_name_Hall '-P 1'
_symmetry_space_group_name_H-M 'P -1'
_atom_sites_solution_hydrogens mixed
_audit_creation_method SHELXL-2014/7
_audit_update_record
;
2015-07-14 deposited with the CCDC.
2016-10-04 downloaded from the CCDC.
;
_cell_angle_alpha 105.623(4)
_cell_angle_beta 92.203(4)
_cell_angle_gamma 109.315(3)
_cell_formula_units_Z 2
_cell_length_a 8.3116(5)
_cell_length_b 10.4327(8)
_cell_length_c 10.7676(8)
_cell_measurement_reflns_used 2481
_cell_measurement_temperature 296(2)
_cell_measurement_theta_max 25.36
_cell_measurement_theta_min 2.46
_cell_volume 840.18(11)
_computing_cell_refinement 'Bruker SAINT'
_computing_data_collection 'Bruker APEX2'
_computing_data_reduction 'Bruker SAINT'
_computing_publication_material 'WinGX publication routines (Farrugia, 1999)'
_computing_structure_refinement 'SHELXL-2014/7 (Sheldrick, 2014)'
_computing_structure_solution 'SIR97 (Giacovazzo et al, 1997)'
_diffrn_ambient_temperature 296(2)
_diffrn_measured_fraction_theta_full 0.966
_diffrn_measured_fraction_theta_max 0.958
_diffrn_measurement_device_type 'Bruker APEX-II CCD'
_diffrn_measurement_method '\f and \w scans'
_diffrn_radiation_monochromator graphite
_diffrn_radiation_source 'sealed tube'
_diffrn_radiation_type MoK\a
_diffrn_radiation_wavelength 0.71073
_diffrn_reflns_av_R_equivalents 0.0690
_diffrn_reflns_av_unetI/netI 0.0552
_diffrn_reflns_Laue_measured_fraction_full 0.966
_diffrn_reflns_Laue_measured_fraction_max 0.958
_diffrn_reflns_limit_h_max 10
_diffrn_reflns_limit_h_min -10
_diffrn_reflns_limit_k_max 12
_diffrn_reflns_limit_k_min -12
_diffrn_reflns_limit_l_max 13
_diffrn_reflns_limit_l_min -13
_diffrn_reflns_number 12529
_diffrn_reflns_point_group_measured_fraction_full 0.966
_diffrn_reflns_point_group_measured_fraction_max 0.958
_diffrn_reflns_theta_full 25.000
_diffrn_reflns_theta_max 25.544
_diffrn_reflns_theta_min 2.462
_exptl_absorpt_coefficient_mu 1.342
_exptl_absorpt_correction_T_max 0.891
_exptl_absorpt_correction_T_min 0.818
_exptl_absorpt_correction_type multi-scan
_exptl_absorpt_process_details sadabs
_exptl_crystal_colour 'dark brown'
_exptl_crystal_density_diffrn 1.628
_exptl_crystal_description plate
_exptl_crystal_F_000 422
_exptl_crystal_size_max 0.160
_exptl_crystal_size_mid 0.130
_exptl_crystal_size_min 0.090
_refine_diff_density_max 0.613
_refine_diff_density_min -0.323
_refine_diff_density_rms 0.100
_refine_ls_extinction_method none
_refine_ls_goodness_of_fit_ref 1.148
_refine_ls_hydrogen_treatment mixed
_refine_ls_matrix_type full
_refine_ls_number_parameters 240
_refine_ls_number_reflns 3021
_refine_ls_number_restraints 1
_refine_ls_restrained_S_all 1.147
_refine_ls_R_factor_all 0.0831
_refine_ls_R_factor_gt 0.0494
_refine_ls_shift/su_max 0.000
_refine_ls_shift/su_mean 0.000
_refine_ls_structure_factor_coef Fsqd
_refine_ls_weighting_details 'w=1/[\s^2^(Fo^2^)+(0.0515P)^2^+0.4551P] where P=(Fo^2^+2Fc^2^)/3'
_refine_ls_weighting_scheme calc
_refine_ls_wR_factor_gt 0.1026
_refine_ls_wR_factor_ref 0.1194
_reflns_Friedel_coverage 0.000
_reflns_number_gt 2190
_reflns_number_total 3021
_reflns_threshold_expression 'I > 2\s(I)'
_cod_data_source_file c6nj02161a2.cif
_cod_data_source_block Compound2
_cod_depositor_comments 'Adding full bibliography for 7055799--7055802.cif.'
_cod_database_code 7055800
_shelx_shelxl_version_number 2014/7
_shelx_space_group_comment
;
The symmetry employed for this shelxl refinement is uniquely defined
by the following loop, which should always be used as a source of
symmetry information in preference to the above space-group names.
They are only intended as comments.
;
_shelx_estimated_absorpt_t_min 0.814
_shelx_estimated_absorpt_t_max 0.889

loop_
_space_group_symop_operation_xyz
'x, y, z'
'-x, -y, -z'

loop_
_atom_site_label
_atom_site_type_symbol
_atom_site_fract_x
_atom_site_fract_y
_atom_site_fract_z
_atom_site_U_iso_or_equiv
_atom_site_adp_type
_atom_site_occupancy
_atom_site_site_symmetry_order
_atom_site_calc_flag
_atom_site_refinement_flags_posn
_atom_site_refinement_flags_adp
Cu1 Cu 0.11796(6) 0.13562(5) 0.59227(5) 0.0397(2) Uani 1 1 d . .
O1 O -0.1051(3) 0.0575(3) 0.4913(3) 0.0443(8) Uani 1 1 d . .
O2 O 0.3380(3) 0.2162(3) 0.6955(3) 0.0339(7) Uani 1 1 d . .
O3 O 0.5609(3) 0.3956(3) 0.8194(3) 0.0369(7) Uani 1 1 d . .
O4 O -0.6564(3) 0.0607(3) 0.3013(3) 0.0501(8) Uani 1 1 d D .
O5 O -0.6752(4) 0.2637(4) 0.4200(3) 0.0549(9) Uani 1 1 d . .
O6 O -0.0080(4) 0.0546(4) 0.7898(4) 0.0623(10) Uani 1 1 d . .
N1 N 0.0796(4) 0.3117(3) 0.6276(3) 0.0299(7) Uani 1 1 d . .
N2 N 0.1782(4) 0.4364(3) 0.6964(3) 0.0309(8) Uani 1 1 d . .
N3 N 0.5165(5) 0.7088(4) 0.8883(4) 0.0591(12) Uani 1 1 d . .
N4 N 0.1229(5) -0.0724(4) 0.8691(4) 0.0473(10) Uani 1 1 d . .
C1 C -0.1779(4) 0.1541(4) 0.4937(4) 0.0301(9) Uani 1 1 d . .
C2 C -0.3415(5) 0.1210(4) 0.4315(4) 0.0337(10) Uani 1 1 d . .
H2 H -0.4051 0.0280 0.3823 0.040 Uiso 1 1 calc R U
C3 C -0.4102(5) 0.2269(4) 0.4426(4) 0.0308(9) Uani 1 1 d . .
C4 C -0.3149(5) 0.3669(4) 0.5128(4) 0.0349(10) Uani 1 1 d . .
H4 H -0.3621 0.4374 0.5190 0.042 Uiso 1 1 calc R U
C5 C -0.1502(5) 0.4018(4) 0.5734(4) 0.0308(9) Uani 1 1 d . .
H5 H -0.0855 0.4960 0.6189 0.037 Uiso 1 1 calc R U
C6 C -0.0818(4) 0.2964(4) 0.5663(4) 0.0278(9) Uani 1 1 d . .
C7 C -0.5922(5) 0.1887(5) 0.3871(4) 0.0377(10) Uani 1 1 d . .
C8 C 0.3322(4) 0.4515(4) 0.7542(4) 0.0310(9) Uani 1 1 d . .
C9 C 0.4347(5) 0.5962(4) 0.8281(4) 0.0395(10) Uani 1 1 d . .
C10 C 0.4064(5) 0.3454(4) 0.7525(4) 0.0313(9) Uani 1 1 d . .
C11 C 0.6441(5) 0.2935(4) 0.8213(4) 0.0384(10) Uani 1 1 d . .
H11A H 0.6500 0.2414 0.7333 0.046 Uiso 1 1 calc R U
H11B H 0.5801 0.2260 0.8644 0.046 Uiso 1 1 calc R U
C12 C 0.8222(5) 0.3771(5) 0.8946(5) 0.0495(12) Uani 1 1 d . .
H12A H 0.8818 0.3132 0.8982 0.074 Uiso 1 1 calc R U
H12B H 0.8840 0.4433 0.8510 0.074 Uiso 1 1 calc R U
H12C H 0.8144 0.4281 0.9815 0.074 Uiso 1 1 calc R U
C13 C 0.1091(5) 0.0435(5) 0.8554(5) 0.0481(12) Uani 1 1 d . .
H13 H 0.1975 0.1280 0.9002 0.058 Uiso 1 1 calc R U
C14 C -0.0044(8) -0.2109(6) 0.8060(6) 0.088(2) Uani 1 1 d . .
H14A H 0.0520 -0.2777 0.7745 0.132 Uiso 1 1 calc R U
H14B H -0.0721 -0.2062 0.7342 0.132 Uiso 1 1 calc R U
H14C H -0.0779 -0.2411 0.8672 0.132 Uiso 1 1 calc R U
C15 C 0.2701(7) -0.0690(6) 0.9470(6) 0.0735(17) Uani 1 1 d . .
H15A H 0.2320 -0.1140 1.0129 0.110 Uiso 1 1 calc R U
H15B H 0.3437 0.0281 0.9876 0.110 Uiso 1 1 calc R U
H15C H 0.3325 -0.1187 0.8925 0.110 Uiso 1 1 calc R U
H4O H -0.767(3) 0.043(7) 0.276(6) 0.110 Uiso 1 1 d D U

loop_
_atom_site_aniso_label
_atom_site_aniso_U_11
_atom_site_aniso_U_22
_atom_site_aniso_U_33
_atom_site_aniso_U_23
_atom_site_aniso_U_13
_atom_site_aniso_U_12
Cu1 0.0264(3) 0.0254(3) 0.0564(4) -0.0065(2) -0.0150(2) 0.0124(2)
O1 0.0297(14) 0.0259(14) 0.066(2) -0.0081(14) -0.0189(13) 0.0154(12)
O2 0.0230(13) 0.0247(14) 0.0465(17) 0.0020(13) -0.0083(12) 0.0071(11)
O3 0.0237(13) 0.0330(15) 0.0447(16) 0.0011(13) -0.0098(12) 0.0082(12)
O4 0.0292(15) 0.0459(18) 0.067(2) 0.0078(17) -0.0140(15) 0.0130(14)
O5 0.0379(16) 0.071(2) 0.057(2) 0.0009(17) -0.0064(15) 0.0359(17)
O6 0.0388(17) 0.060(2) 0.090(3) 0.036(2) -0.0175(17) 0.0113(15)
N1 0.0219(15) 0.0228(16) 0.0394(19) 0.0023(14) -0.0009(14) 0.0071(13)
N2 0.0280(16) 0.0236(17) 0.0367(19) 0.0042(15) 0.0027(14) 0.0075(13)
N3 0.050(2) 0.030(2) 0.071(3) -0.010(2) -0.010(2) 0.0025(18)
N4 0.045(2) 0.038(2) 0.055(2) 0.0093(18) -0.0076(18) 0.0143(17)
C1 0.0248(18) 0.030(2) 0.038(2) 0.0063(18) 0.0003(16) 0.0170(16)
C2 0.0247(19) 0.030(2) 0.039(2) 0.0003(18) -0.0044(17) 0.0090(16)
C3 0.0239(18) 0.038(2) 0.035(2) 0.0126(18) 0.0034(16) 0.0147(17)
C4 0.033(2) 0.036(2) 0.046(3) 0.0160(19) 0.0037(18) 0.0230(18)
C5 0.031(2) 0.0233(19) 0.039(2) 0.0090(17) 0.0029(17) 0.0119(16)
C6 0.0201(17) 0.030(2) 0.031(2) 0.0062(17) 0.0012(15) 0.0091(15)
C7 0.027(2) 0.050(3) 0.040(2) 0.016(2) 0.0005(18) 0.017(2)
C8 0.0187(18) 0.026(2) 0.034(2) -0.0029(17) -0.0015(16) 0.0001(16)
C9 0.030(2) 0.038(2) 0.047(3) 0.006(2) 0.0009(19) 0.0125(19)
C10 0.0250(19) 0.034(2) 0.029(2) 0.0059(18) -0.0007(16) 0.0069(17)
C11 0.027(2) 0.044(2) 0.045(3) 0.015(2) -0.0029(18) 0.0127(18)
C12 0.028(2) 0.066(3) 0.052(3) 0.019(3) -0.006(2) 0.013(2)
C13 0.036(2) 0.039(3) 0.061(3) 0.015(2) -0.006(2) 0.004(2)
C14 0.093(4) 0.047(3) 0.099(5) 0.006(3) -0.043(4) 0.012(3)
C15 0.065(3) 0.067(4) 0.087(4) 0.019(3) -0.028(3) 0.028(3)

loop_
_atom_type_symbol
_atom_type_description
_atom_type_scat_dispersion_real
_atom_type_scat_dispersion_imag
_atom_type_scat_source
C C 0.0033 0.0016 'International Tables Vol C Tables 4.2.6.8 and 6.1.1.4'
H H 0.0000 0.0000 'International Tables Vol C Tables 4.2.6.8 and 6.1.1.4'
N N 0.0061 0.0033 'International Tables Vol C Tables 4.2.6.8 and 6.1.1.4'
O O 0.0106 0.0060 'International Tables Vol C Tables 4.2.6.8 and 6.1.1.4'
Cu Cu 0.3201 1.2651 'International Tables Vol C Tables 4.2.6.8 and 6.1.1.4'

loop_
_geom_angle_atom_site_label_1
_geom_angle_atom_site_label_2
_geom_angle_atom_site_label_3
_geom_angle
_geom_angle_site_symmetry_1
_geom_angle_site_symmetry_3
O2 Cu1 O1 178.71(12) . .
O2 Cu1 N1 94.56(12) . .
O1 Cu1 N1 84.40(12) . .
O2 Cu1 O1 101.99(11) . 2_556
O1 Cu1 O1 79.14(12) . 2_556
N1 Cu1 O1 161.94(13) . 2_556
O2 Cu1 Cu1 141.23(8) . 2_556
O1 Cu1 Cu1 39.89(8) . 2_556
N1 Cu1 Cu1 123.92(9) . 2_556
O1 Cu1 Cu1 39.24(7) 2_556 2_556
C1 O1 Cu1 113.3(2) . .
C1 O1 Cu1 145.2(2) . 2_556
Cu1 O1 Cu1 100.86(11) . 2_556
C10 O2 Cu1 122.6(2) . .
C10 O3 C11 116.8(3) . .
C7 O4 H4O 109(4) . .
N2 N1 C6 118.1(3) . .
N2 N1 Cu1 129.3(3) . .
C6 N1 Cu1 112.6(2) . .
N1 N2 C8 118.3(3) . .
C13 N4 C14 122.4(4) . .
C13 N4 C15 121.2(4) . .
C14 N4 C15 116.3(4) . .
O1 C1 C2 123.4(3) . .
O1 C1 C6 117.2(3) . .
C2 C1 C6 119.5(3) . .
C1 C2 C3 119.8(3) . .
C1 C2 H2 120.1 . .
C3 C2 H2 120.1 . .
C2 C3 C4 120.7(3) . .
C2 C3 C7 119.6(3) . .
C4 C3 C7 119.6(4) . .
C5 C4 C3 120.1(4) . .
C5 C4 H4 119.9 . .
C3 C4 H4 119.9 . .
C6 C5 C4 119.8(3) . .
C6 C5 H5 120.1 . .
C4 C5 H5 120.1 . .
C5 C6 C1 120.1(3) . .
C5 C6 N1 127.3(3) . .
C1 C6 N1 112.6(3) . .
O5 C7 O4 123.1(4) . .
O5 C7 C3 123.7(4) . .
O4 C7 C3 113.2(4) . .
N2 C8 C10 129.1(3) . .
N2 C8 C9 114.1(3) . .
C10 C8 C9 116.7(3) . .
N3 C9 C8 178.4(5) . .
O2 C10 O3 119.9(4) . .
O2 C10 C8 126.1(3) . .
O3 C10 C8 114.0(3) . .
O3 C11 C12 106.8(3) . .
O3 C11 H11A 110.4 . .
C12 C11 H11A 110.4 . .
O3 C11 H11B 110.4 . .
C12 C11 H11B 110.4 . .
H11A C11 H11B 108.6 . .
C11 C12 H12A 109.5 . .
C11 C12 H12B 109.5 . .
H12A C12 H12B 109.5 . .
C11 C12 H12C 109.5 . .
H12A C12 H12C 109.5 . .
H12B C12 H12C 109.5 . .
O6 C13 N4 127.5(4) . .
O6 C13 H13 116.3 . .
N4 C13 H13 116.3 . .
N4 C14 H14A 109.5 . .
N4 C14 H14B 109.5 . .
H14A C14 H14B 109.5 . .
N4 C14 H14C 109.5 . .
H14A C14 H14C 109.5 . .
H14B C14 H14C 109.5 . .
N4 C15 H15A 109.5 . .
N4 C15 H15B 109.5 . .
H15A C15 H15B 109.5 . .
N4 C15 H15C 109.5 . .
H15A C15 H15C 109.5 . .
H15B C15 H15C 109.5 . .

loop_
_geom_bond_atom_site_label_1
_geom_bond_atom_site_label_2
_geom_bond_distance
_geom_bond_site_symmetry_2
Cu1 O2 1.900(2) .
Cu1 O1 1.911(2) .
Cu1 N1 1.908(3) .
Cu1 O1 1.938(3) 2_556
Cu1 Cu1 2.9669(9) 2_556
O1 C1 1.331(4) .
O1 Cu1 1.938(3) 2_556
O2 C10 1.241(4) .
O3 C10 1.313(4) .
O3 C11 1.454(5) .
O4 C7 1.322(5) .
O4 H4O 0.89(2) .
O5 C7 1.200(5) .
O6 C13 1.235(5) .
N1 N2 1.282(4) .
N1 C6 1.412(4) .
N2 C8 1.343(5) .
N3 C9 1.136(5) .
N4 C13 1.298(6) .
N4 C14 1.439(6) .
N4 C15 1.441(6) .
C1 C2 1.383(5) .
C1 C6 1.413(5) .
C2 C3 1.382(5) .
C2 H2 0.9300 .
C3 C4 1.388(5) .
C3 C7 1.486(5) .
C4 C5 1.380(5) .
C4 H4 0.9300 .
C5 C6 1.383(5) .
C5 H5 0.9300 .
C8 C10 1.431(6) .
C8 C9 1.445(5) .
C11 C12 1.503(5) .
C11 H11A 0.9700 .
C11 H11B 0.9700 .
C12 H12A 0.9600 .
C12 H12B 0.9600 .
C12 H12C 0.9600 .
C13 H13 0.9300 .
C14 H14A 0.9600 .
C14 H14B 0.9600 .
C14 H14C 0.9600 .
C15 H15A 0.9600 .
C15 H15B 0.9600 .
C15 H15C 0.9600 .

loop_
_geom_hbond_atom_site_label_D
_geom_hbond_atom_site_label_H
_geom_hbond_atom_site_label_A
_geom_hbond_distance_DH
_geom_hbond_distance_HA
_geom_hbond_distance_DA
_geom_hbond_angle_DHA
_geom_hbond_site_symmetry_A
C14 H14B O5 0.96 2.43 3.336(6) 157.8 2_456
C15 H15B N3 0.96 2.54 3.488(7) 168.4 2_667
O4 H4O O6 0.89(2) 1.81(3) 2.668(4) 161(6) 2_456
